data_1100871
loop_
_publ_author_name
'Jamison, Gregory M.'
'Wheeler, David R.'
'Loy, Douglas A.'
'Ziller, Joseph W.'

_publ_section_title
;
 Double Phosphaalkyne Insertion to a Tungsten Alkylidene:&#x2009;
 Formation of a Diphosphametallabicyclobutane
;
_journal_issue 10
_journal_name_full Organometallics
_journal_page_first 2245
_journal_page_last 2247
_journal_paper_doi 10.1021/om050150o
_journal_volume 24
_journal_year 2005
_chemical_formula_sum 'C35 H51 F12 N O2 P2 W'
_chemical_formula_weight 991.56
_space_group_IT_number 15
_symmetry_cell_setting monoclinic
_symmetry_space_group_name_Hall '-C 2yc'
_symmetry_space_group_name_H-M 'C 1 2/c 1'
_atom_sites_solution_hydrogens geom
_atom_sites_solution_primary direct
_atom_sites_solution_secondary difmap
_cell_angle_alpha 90.00
_cell_angle_beta 117.670(6)
_cell_angle_gamma 90.00
_cell_formula_units_Z 8
_cell_length_a 42.110(5)
_cell_length_b 10.6323(9)
_cell_length_c 20.577(2)
_cell_measurement_reflns_used 37
_cell_measurement_temperature 163
_cell_measurement_theta_max 11.70
_cell_measurement_theta_min 5.10
_cell_volume 8159.4(14)
_diffrn_ambient_temperature 163
_diffrn_measurement_device 'Siemens P4'
_diffrn_measurement_method '2\q/\w scans'
_diffrn_radiation_monochromator graphite
_diffrn_radiation_source 'sealed tube'
_diffrn_radiation_type MoK\a
_diffrn_radiation_wavelength 0.71073
_diffrn_reflns_av_R_equivalents 0.0201
_diffrn_reflns_av_sigmaI/netI 0.0393
_diffrn_reflns_limit_h_max 45
_diffrn_reflns_limit_h_min 0
_diffrn_reflns_limit_k_max 11
_diffrn_reflns_limit_k_min 0
_diffrn_reflns_limit_l_max 19
_diffrn_reflns_limit_l_min -22
_diffrn_reflns_number 5419
_diffrn_reflns_theta_max 22.50
_diffrn_reflns_theta_min 2.16
_diffrn_standards_decay_% '< 1.0'
_diffrn_standards_interval_count 99
_diffrn_standards_interval_time ?
_diffrn_standards_number 1
_exptl_absorpt_coefficient_mu 2.996
_exptl_absorpt_correction_T_max 0.6052
_exptl_absorpt_correction_T_min 0.4794
_exptl_absorpt_correction_type empirical
_exptl_crystal_colour Red
_exptl_crystal_density_diffrn 1.614
_exptl_crystal_density_meas ?
_exptl_crystal_density_method none
_exptl_crystal_description Prism
_exptl_crystal_F_000 3968
_exptl_crystal_size_max 0.30
_exptl_crystal_size_mid 0.26
_exptl_crystal_size_min 0.17
_refine_ls_extinction_coef ?
_refine_ls_extinction_method none
_refine_ls_goodness_of_fit_all 1.060
_refine_ls_goodness_of_fit_obs 1.085
_refine_ls_hydrogen_treatment ?
_refine_ls_matrix_type full
_refine_ls_number_parameters 478
_refine_ls_number_reflns 5325
_refine_ls_number_restraints 0
_refine_ls_restrained_S_all 1.075
_refine_ls_restrained_S_obs 1.085
_refine_ls_R_factor_all 0.0467
_refine_ls_R_factor_obs 0.0317
_refine_ls_shift/esd_max 0.001
_refine_ls_shift/esd_mean 0.000
_refine_ls_structure_factor_coef Fsqd
_refine_ls_weighting_details 'w=1/[\s^2^(Fo^2^)+(0.0229P)^2^+57.0484P] where P=(Fo^2^+2Fc^2^)/3'
_refine_ls_weighting_scheme calc
_refine_ls_wR_factor_all 0.0714
_refine_ls_wR_factor_obs 0.0650
_reflns_number_observed 4385
_reflns_number_total 5334
_reflns_observed_criterion >2sigma(I)
_cod_depositor_comments
;
The following automatic conversions were performed:
'_symmetry_cell_setting' value 'Monoclinic' changed to 'monoclinic'
according to '/home/saulius/struct/CIF-dictionaries/cif_core.dic'
dictionary named 'cif_core.dic' version 2.4.1 from 2010-06-29.

Automatic conversion script
Id: cif_fix_enum 1527 2010-12-29 10:47:43Z saulius 

The following automatic conversions were performed:

'_exptl_crystal_density_meas' value 'n/a' was changed to '?' - the
value is perceived as not measured.

Automatic conversion script
Id: cif_fix_values 3008 2015-01-20 13:52:24Z robertas 

The following automatic conversions were performed:

'_refine_ls_weighting_scheme' value 'calc
w=1/[\s^2^(Fo^2^)+(0.0229P)^2^+57.0484P] where P=(Fo^2^+2Fc^2^)/3'
was changed to 'calc'. New tag '_refine_ls_weighting_details' was
created. The value of the new tag was set to
'w=1/[\s^2^(Fo^2^)+(0.0229P)^2^+57.0484P] where P=(Fo^2^+2Fc^2^)/3'.

Automatic conversion script
Id: cif_fix_values 3143 2015-03-26 13:38:13Z robertas 
;
_cod_original_sg_symbol_H-M C2/c
_cod_database_code 1100871

loop_
_symmetry_equiv_pos_as_xyz
'x, y, z'
'-x, y, -z+1/2'
'x+1/2, y+1/2, z'
'-x+1/2, y+1/2, -z+1/2'
'-x, -y, -z'
'x, -y, z-1/2'
'-x+1/2, -y+1/2, -z'
'x+1/2, -y+1/2, z-1/2'

loop_
_atom_site_aniso_label
_atom_site_aniso_U_11
_atom_site_aniso_U_22
_atom_site_aniso_U_33
_atom_site_aniso_U_23
_atom_site_aniso_U_13
_atom_site_aniso_U_12
W1 0.02018(14) 0.01523(13) 0.01433(13) -0.00049(12) 0.00685(10) 0.00020(12)
P1 0.0245(9) 0.0219(9) 0.0237(9) 0.0023(7) 0.0102(7) -0.0023(8)
P2 0.0324(10) 0.0205(9) 0.0216(9) 0.0021(7) 0.0134(8) 0.0018(8)
N1 0.023(3) 0.019(3) 0.028(3) 0.003(2) 0.014(2) 0.001(2)
O1 0.024(2) 0.023(3) 0.035(3) -0.002(2) -0.002(2) 0.003(2)
O2 0.020(2) 0.017(2) 0.023(2) -0.001(2) 0.009(2) 0.000(2)
C1 0.029(4) 0.018(3) 0.020(3) -0.001(3) 0.012(3) -0.003(3)
C2 0.034(4) 0.019(3) 0.030(3) 0.006(3) 0.016(3) 0.007(3)
C3 0.043(4) 0.017(3) 0.038(4) -0.003(3) 0.022(3) -0.001(3)
C4 0.036(4) 0.036(5) 0.032(4) 0.009(3) 0.017(3) 0.011(3)
C5 0.053(5) 0.022(4) 0.045(4) 0.013(3) 0.030(4) 0.011(3)
C6 0.040(4) 0.018(4) 0.023(4) 0.001(3) 0.014(3) 0.005(3)
C7 0.040(4) 0.021(4) 0.035(4) 0.000(3) 0.022(3) 0.005(3)
C8 0.034(4) 0.038(4) 0.022(3) 0.002(3) 0.009(3) 0.006(3)
C9 0.073(7) 0.119(9) 0.045(5) 0.015(6) 0.013(5) -0.007(7)
C10 0.046(5) 0.103(8) 0.036(4) -0.013(5) 0.011(4) -0.019(5)
C11 0.060(6) 0.055(6) 0.089(7) -0.036(6) 0.020(5) -0.006(5)
C12 0.028(4) 0.022(4) 0.025(3) 0.000(3) 0.012(3) -0.001(3)
C13 0.046(4) 0.034(4) 0.037(4) 0.010(3) 0.024(3) 0.003(4)
C14 0.040(4) 0.029(4) 0.031(4) -0.004(3) 0.014(3) -0.010(3)
C15 0.029(4) 0.039(4) 0.033(4) 0.003(3) 0.016(3) 0.000(3)
C16 0.030(4) 0.017(3) 0.015(3) -0.001(3) 0.012(3) 0.001(3)
C17 0.027(4) 0.021(4) 0.027(3) 0.007(3) 0.016(3) 0.005(3)
C18 0.039(4) 0.024(4) 0.035(4) 0.001(3) 0.025(3) 0.002(3)
C19 0.048(5) 0.031(4) 0.026(4) -0.008(3) 0.021(4) -0.001(4)
C20 0.034(4) 0.031(4) 0.027(4) 0.001(3) 0.011(3) -0.001(3)
C21 0.030(4) 0.019(3) 0.019(3) -0.002(3) 0.010(3) -0.002(3)
C22 0.021(3) 0.034(4) 0.026(3) 0.003(3) 0.011(3) 0.008(3)
C23 0.029(4) 0.041(4) 0.042(4) 0.005(4) 0.017(3) 0.005(3)
C24 0.035(4) 0.027(4) 0.053(4) 0.000(4) 0.019(3) -0.003(4)
C25 0.028(4) 0.046(5) 0.018(3) -0.005(3) 0.007(3) -0.003(3)
C26 0.041(5) 0.069(6) 0.056(5) -0.017(5) 0.025(4) -0.010(4)
C27 0.046(5) 0.077(6) 0.031(4) 0.010(4) 0.011(4) 0.021(4)
C28 0.026(4) 0.024(4) 0.029(4) -0.010(3) 0.008(3) -0.006(3)
C29 0.037(4) 0.042(5) 0.035(4) -0.002(4) 0.007(4) -0.008(4)
C30 0.040(5) 0.030(4) 0.065(5) 0.004(4) 0.022(4) -0.003(4)
C31 0.063(5) 0.080(7) 0.045(5) -0.023(5) 0.024(4) 0.003(5)
C32 0.021(3) 0.020(3) 0.025(3) -0.002(3) 0.009(3) 0.004(3)
C33 0.049(5) 0.023(4) 0.041(4) 0.004(4) 0.015(4) 0.006(4)
C34 0.032(4) 0.033(4) 0.037(4) -0.001(4) 0.020(3) 0.005(4)
C35 0.035(4) 0.032(4) 0.034(4) -0.004(3) 0.011(3) 0.005(3)
F1 0.044(3) 0.072(4) 0.067(3) 0.001(3) 0.021(2) 0.023(2)
F2 0.033(2) 0.053(3) 0.079(3) -0.009(3) -0.004(2) -0.016(2)
F3 0.045(3) 0.057(3) 0.055(3) 0.021(3) -0.004(2) 0.002(2)
F4 0.057(3) 0.043(3) 0.172(6) 0.022(4) 0.015(4) -0.026(3)
F5 0.043(3) 0.031(2) 0.077(3) 0.016(2) 0.021(2) 0.009(2)
F6 0.114(4) 0.114(5) 0.108(4) 0.069(4) 0.091(4) 0.054(4)
F7 0.110(4) 0.050(3) 0.039(3) 0.016(2) 0.039(3) 0.020(3)
F8 0.056(3) 0.038(3) 0.078(3) 0.021(2) 0.020(3) -0.008(2)
F9 0.056(3) 0.043(3) 0.068(3) 0.029(2) 0.017(2) 0.028(2)
F10 0.055(3) 0.045(3) 0.064(3) -0.012(2) 0.031(2) 0.016(2)
F11 0.100(4) 0.051(3) 0.042(2) 0.001(2) 0.048(3) 0.016(3)
F12 0.040(3) 0.068(3) 0.054(3) -0.039(2) 0.018(2) -0.012(2)

loop_
_atom_site_label
_atom_site_type_symbol
_atom_site_fract_x
_atom_site_fract_y
_atom_site_fract_z
_atom_site_U_iso_or_equiv
_atom_site_thermal_displace_type
_atom_site_occupancy
_atom_site_calc_flag
_atom_site_refinement_flags
_atom_site_disorder_group
W1 W 0.626961(6) 0.39317(2) -0.225787(12) 0.01704(9) Uani 1 d . .
P1 P 0.57991(4) 0.2435(2) -0.23887(9) 0.0237(4) Uani 1 d . .
P2 P 0.60800(4) 0.2972(2) -0.12310(8) 0.0245(4) Uani 1 d . .
N1 N 0.63148(12) 0.3427(5) -0.3007(3) 0.0228(12) Uani 1 d . .
O1 O 0.67039(11) 0.4656(4) -0.1530(2) 0.0336(11) Uani 1 d . .
O2 O 0.59600(10) 0.5366(4) -0.2549(2) 0.0206(9) Uani 1 d . .
C1 C 0.6278(2) 0.2171(6) -0.1770(3) 0.0221(14) Uani 1 d . .
C2 C 0.6501(2) 0.0997(6) -0.1668(3) 0.0269(14) Uani 1 d . .
C3 C 0.6407(2) 0.0437(6) -0.2425(3) 0.031(2) Uani 1 d . .
H3A H 0.6551(2) -0.0322(6) -0.2362(3) 0.047 Uiso 1 calc R .
H3B H 0.6460(2) 0.1056(6) -0.2715(3) 0.047 Uiso 1 calc R .
H3C H 0.6152(2) 0.0221(6) -0.2680(3) 0.047 Uiso 1 calc R .
C4 C 0.6899(2) 0.1316(6) -0.1274(3) 0.034(2) Uani 1 d . .
H4A H 0.7039(2) 0.0550(6) -0.1212(3) 0.051 Uiso 1 calc R .
H4B H 0.6960(2) 0.1676(6) -0.0792(3) 0.051 Uiso 1 calc R .
H4C H 0.6953(2) 0.1928(6) -0.1565(3) 0.051 Uiso 1 calc R .
C5 C 0.6421(2) 0.0007(6) -0.1227(4) 0.037(2) Uani 1 d . .
H5A H 0.6568(2) -0.0742(6) -0.1168(4) 0.056 Uiso 1 calc R .
H5B H 0.6167(2) -0.0222(6) -0.1486(4) 0.056 Uiso 1 calc R .
H5C H 0.6477(2) 0.0348(6) -0.0743(4) 0.056 Uiso 1 calc R .
C6 C 0.5946(2) 0.1970(6) -0.0655(3) 0.027(2) Uani 1 d . .
C7 C 0.6156(2) 0.1960(6) 0.0057(3) 0.030(2) Uani 1 d . .
H7A H 0.6060(2) 0.1465(6) 0.0309(3) 0.036 Uiso 1 calc R .
C8 C 0.6512(2) 0.2542(7) 0.0574(3) 0.033(2) Uani 1 d . .
C9 C 0.6654(2) 0.1845(11) 0.1305(4) 0.085(3) Uani 1 d . .
H9A H 0.6473(2) 0.1865(11) 0.1478(4) 0.127 Uiso 1 calc R .
H9B H 0.6874(2) 0.2253(11) 0.1667(4) 0.127 Uiso 1 calc R .
H9C H 0.6706(2) 0.0970(11) 0.1238(4) 0.127 Uiso 1 calc R .
C10 C 0.6799(2) 0.2484(9) 0.0334(4) 0.064(3) Uani 1 d . .
H10A H 0.7018(2) 0.2885(9) 0.0705(4) 0.096 Uiso 1 calc R .
H10B H 0.6717(2) 0.2926(9) -0.0135(4) 0.096 Uiso 1 calc R .
H10C H 0.6849(2) 0.1603(9) 0.0274(4) 0.096 Uiso 1 calc R .
C11 C 0.6441(2) 0.3898(8) 0.0691(5) 0.074(3) Uani 1 d . .
H11A H 0.6254(2) 0.3931(8) 0.0847(5) 0.111 Uiso 1 calc R .
H11B H 0.6361(2) 0.4365(8) 0.0231(5) 0.111 Uiso 1 calc R .
H11C H 0.6662(2) 0.4277(8) 0.1070(5) 0.111 Uiso 1 calc R .
C12 C 0.5557(2) 0.1419(6) -0.0983(3) 0.0249(15) Uani 1 d . .
C13 C 0.5463(2) 0.0919(7) -0.0393(3) 0.037(2) Uani 1 d . .
H13A H 0.5629(2) 0.0244(7) -0.0116(3) 0.055 Uiso 1 calc R .
H13B H 0.5217(2) 0.0590(7) -0.0629(3) 0.055 Uiso 1 calc R .
H13C H 0.5481(2) 0.1603(7) -0.0058(3) 0.055 Uiso 1 calc R .
C14 C 0.5503(2) 0.0313(6) -0.1505(3) 0.035(2) Uani 1 d . .
H14A H 0.5678(2) -0.0350(6) -0.1241(3) 0.052 Uiso 1 calc R .
H14B H 0.5538(2) 0.0604(6) -0.1919(3) 0.052 Uiso 1 calc R .
H14C H 0.5260(2) -0.0022(6) -0.1687(3) 0.052 Uiso 1 calc R .
C15 C 0.5286(2) 0.2461(6) -0.1387(3) 0.033(2) Uani 1 d . .
H15A H 0.5335(2) 0.2813(6) -0.1772(3) 0.049 Uiso 1 calc R .
H15B H 0.5307(2) 0.3125(6) -0.1039(3) 0.049 Uiso 1 calc R .
H15C H 0.5043(2) 0.2112(6) -0.1610(3) 0.049 Uiso 1 calc R .
C16 C 0.6338(2) 0.3034(5) -0.3643(3) 0.0201(14) Uani 1 d . .
C17 C 0.6667(2) 0.2655(6) -0.3585(3) 0.0234(15) Uani 1 d . .
C18 C 0.6670(2) 0.2162(6) -0.4209(3) 0.030(2) Uani 1 d . .
H18A H 0.6890(2) 0.1894(6) -0.4186(3) 0.035 Uiso 1 calc R .
C19 C 0.6356(2) 0.2055(6) -0.4863(3) 0.033(2) Uani 1 d . .
H19A H 0.6360(2) 0.1692(6) -0.5280(3) 0.040 Uiso 1 calc R .
C20 C 0.6041(2) 0.2473(6) -0.4905(3) 0.032(2) Uani 1 d . .
H20A H 0.5830(2) 0.2416(6) -0.5362(3) 0.038 Uiso 1 calc R .
C21 C 0.6016(2) 0.2977(6) -0.4310(3) 0.0231(14) Uani 1 d . .
C22 C 0.7020(2) 0.2794(6) -0.2885(3) 0.027(2) Uani 1 d . .
H22A H 0.6962(2) 0.3068(6) -0.2487(3) 0.032 Uiso 1 calc R .
C23 C 0.7223(2) 0.1558(6) -0.2646(4) 0.037(2) Uani 1 d . .
H23A H 0.7068(2) 0.0918(6) -0.2596(4) 0.056 Uiso 1 calc R .
H23B H 0.7437(2) 0.1673(6) -0.2173(4) 0.056 Uiso 1 calc R .
H23C H 0.7294(2) 0.1285(6) -0.3015(4) 0.056 Uiso 1 calc R .
C24 C 0.7252(2) 0.3800(6) -0.2967(4) 0.039(2) Uani 1 d . .
H24A H 0.7117(2) 0.4589(6) -0.3121(4) 0.059 Uiso 1 calc R .
H24B H 0.7323(2) 0.3539(6) -0.3337(4) 0.059 Uiso 1 calc R .
H24C H 0.7466(2) 0.3926(6) -0.2495(4) 0.059 Uiso 1 calc R .
C25 C 0.5664(2) 0.3454(7) -0.4389(3) 0.032(2) Uani 1 d . .
H25A H 0.5713(2) 0.3932(7) -0.3933(3) 0.038 Uiso 1 calc R .
C26 C 0.5414(2) 0.2363(8) -0.4455(4) 0.054(2) Uani 1 d . .
H26A H 0.5186(2) 0.2696(8) -0.4506(4) 0.082 Uiso 1 calc R .
H26B H 0.5526(2) 0.1837(8) -0.4014(4) 0.082 Uiso 1 calc R .
H26C H 0.5369(2) 0.1856(8) -0.4888(4) 0.082 Uiso 1 calc R .
C27 C 0.5480(2) 0.4349(8) -0.5040(4) 0.054(2) Uani 1 d . .
H27A H 0.5252(2) 0.4636(8) -0.5070(4) 0.081 Uiso 1 calc R .
H27B H 0.5434(2) 0.3911(8) -0.5494(4) 0.081 Uiso 1 calc R .
H27C H 0.5635(2) 0.5076(8) -0.4972(4) 0.081 Uiso 1 calc R .
C28 C 0.6956(2) 0.5498(6) -0.1080(3) 0.028(2) Uani 1 d . .
C29 C 0.7320(2) 0.4828(7) -0.0729(4) 0.042(2) Uani 1 d . .
C30 C 0.6958(2) 0.6589(7) -0.1562(4) 0.045(2) Uani 1 d . .
C31 C 0.6869(2) 0.5998(9) -0.0489(4) 0.063(2) Uani 1 d . .
H31A H 0.6868(2) 0.5300(9) -0.0178(4) 0.094 Uiso 1 calc R .
H31B H 0.6632(2) 0.6397(9) -0.0720(4) 0.094 Uiso 1 calc R .
H31C H 0.7050(2) 0.6617(9) -0.0188(4) 0.094 Uiso 1 calc R .
C32 C 0.56384(15) 0.5989(6) -0.2732(3) 0.0228(14) Uani 1 d . .
C33 C 0.5608(2) 0.7018(7) -0.3287(4) 0.040(2) Uani 1 d . .
C34 C 0.5667(2) 0.6590(7) -0.2030(4) 0.032(2) Uani 1 d . .
C35 C 0.5310(2) 0.5152(6) -0.3071(4) 0.036(2) Uani 1 d . .
H35A H 0.5292(2) 0.4767(6) -0.3520(4) 0.054 Uiso 1 calc R .
H35B H 0.5095(2) 0.5656(6) -0.3190(4) 0.054 Uiso 1 calc R .
H35C H 0.5331(2) 0.4490(6) -0.2721(4) 0.054 Uiso 1 calc R .
F1 F 0.73995(11) 0.4316(5) -0.1221(2) 0.0626(13) Uani 1 d . .
F2 F 0.75844(11) 0.5604(4) -0.0321(3) 0.0670(14) Uani 1 d . .
F3 F 0.73181(11) 0.3914(5) -0.0294(2) 0.0633(13) Uani 1 d . .
F4 F 0.71911(14) 0.7472(5) -0.1180(4) 0.106(2) Uani 1 d . .
F5 F 0.66368(11) 0.7128(4) -0.1892(2) 0.0527(12) Uani 1 d . .
F6 F 0.7035(2) 0.6214(6) -0.2079(3) 0.096(2) Uani 1 d . .
F7 F 0.55970(14) 0.6502(4) -0.3878(2) 0.0647(14) Uani 1 d . .
F8 F 0.58844(12) 0.7803(4) -0.3018(3) 0.0620(13) Uani 1 d . .
F9 F 0.53139(12) 0.7710(4) -0.3498(2) 0.0608(13) Uani 1 d . .
F10 F 0.53921(11) 0.7328(4) -0.2148(2) 0.0533(12) Uani 1 d . .
F11 F 0.56757(13) 0.5711(4) -0.1565(2) 0.0589(13) Uani 1 d . .
F12 F 0.59603(11) 0.7281(4) -0.1676(2) 0.0558(12) Uani 1 d . .

loop_
_atom_type_symbol
_atom_type_description
_atom_type_scat_dispersion_real
_atom_type_scat_dispersion_imag
_atom_type_scat_source
C C 0.0033 0.0016 'International Tables Vol C Tables 4.2.6.8 and 6.1.1.4'
H H 0.0000 0.0000 'International Tables Vol C Tables 4.2.6.8 and 6.1.1.4'
N N 0.0061 0.0033 'International Tables Vol C Tables 4.2.6.8 and 6.1.1.4'
O O 0.0106 0.0060 'International Tables Vol C Tables 4.2.6.8 and 6.1.1.4'
F F 0.0171 0.0103 'International Tables Vol C Tables 4.2.6.8 and 6.1.1.4'
P P 0.1023 0.0942 'International Tables Vol C Tables 4.2.6.8 and 6.1.1.4'
W W -0.8490 6.8722 'International Tables Vol C Tables 4.2.6.8 and 6.1.1.4'
